data_7215050
loop_
_publ_author_name
'Fern\'andez-Palacio, Francisco'
'Restrepo, Jimmy'
'G\'alvez, Santos'
'G\'omez-Sal, Pilar'
'Mosquera, Marta E. G.'

_publ_section_title
;
 Functionalized aminocarboxylate moieties as linkers for coordination
 polymers: influence of the substituents in the dimensionality of the
 final structure
;
_journal_issue 16
_journal_name_full CrystEngComm
_journal_page_first 3376
_journal_paper_doi 10.1039/c3ce42615g
_journal_volume 16
_journal_year 2014
_chemical_compound_source 'synthesis as described'
_chemical_formula_moiety 'C68 H58 N12 O9 Zn2'
_chemical_formula_sum 'C68 H58 N12 O9 Zn2'
_chemical_formula_weight 1318
_chemical_name_systematic
;
 ?
;
_space_group_crystal_system triclinic
_space_group_IT_number 2
_space_group_name_Hall '-P 1'
_space_group_name_H-M_alt 'P -1'
_symmetry_space_group_name_Hall '-P 1'
_symmetry_space_group_name_H-M 'P -1'
_atom_sites_solution_hydrogens geom
_atom_sites_solution_primary direct
_atom_sites_solution_secondary difmap
_audit_conform_dict_location ftp://ftp.iucr.org/pub/cif_core.dic
_audit_conform_dict_name cif_core.dic
_audit_conform_dict_version 2.4
_audit_creation_date 2012-06-11T19:28:02-00:00
_audit_creation_method 'WinGX routine CIF_UPDATE'
_cell_angle_alpha 77.240(10)
_cell_angle_beta 84.170(10)
_cell_angle_gamma 72.490(10)
_cell_formula_units_Z 1
_cell_length_a 9.404(2)
_cell_length_b 11.9230(17)
_cell_length_c 14.556(3)
_cell_measurement_reflns_used 256
_cell_measurement_temperature 200(2)
_cell_measurement_theta_max 15.45
_cell_measurement_theta_min 3.34
_cell_measurement_wavelength 0.71073
_cell_volume 1516.9(5)
_computing_cell_refinement 'Dirax/lsq (Duisenberg & Schreurs, 1989-2000)'
_computing_data_collection 'Collect (Bruker AXS BV, 1997-2004)'
_computing_data_reduction 'EvalCCD (Duisenberg & Schreurs 1990-2000)'
_computing_molecular_graphics 'Ortep-3 for Windows (Farrugia, 1997)'
_computing_publication_material 'WinGX publication routines (Farrugia, 1999)'
_computing_structure_refinement 'SHELXL-97 (Sheldrick, 2008)'
_computing_structure_solution 'SIR2002 (Giacovazzo et al, 2003)'
_diffrn_ambient_temperature 200(2)
_diffrn_detector 'CCD plate'
_diffrn_detector_area_resol_mean 9
_diffrn_measured_fraction_theta_full 0.986
_diffrn_measured_fraction_theta_max 0.986
_diffrn_measurement_device '95mm CCD camera on \k-goniostat'
_diffrn_measurement_device_type KappaCCD
_diffrn_measurement_method 'CCD rotation images, thick slices'
_diffrn_orient_matrix_type X=UH
_diffrn_orient_matrix_UB_11 0.01
_diffrn_orient_matrix_UB_12 0
_diffrn_orient_matrix_UB_13 0
_diffrn_orient_matrix_UB_21 0
_diffrn_orient_matrix_UB_22 0.01
_diffrn_orient_matrix_UB_23 0
_diffrn_orient_matrix_UB_31 0
_diffrn_orient_matrix_UB_32 0
_diffrn_orient_matrix_UB_33 0.01
_diffrn_radiation_monochromator graphite
_diffrn_radiation_probe x-ray
_diffrn_radiation_type MoK\a
_diffrn_radiation_wavelength 0.71073
_diffrn_reflns_av_R_equivalents 0.0322
_diffrn_reflns_av_unetI/netI 0.0722
_diffrn_reflns_limit_h_max 12
_diffrn_reflns_limit_h_min -12
_diffrn_reflns_limit_k_max 15
_diffrn_reflns_limit_k_min -15
_diffrn_reflns_limit_l_max 18
_diffrn_reflns_limit_l_min -18
_diffrn_reflns_number 12902
_diffrn_reflns_reduction_process
;
 Scaled and merged with Sortav
 R.H. Blessing, (1987) Cryst. Rev. 1, 3-58
 R.H. Blessing, (1989) J. Appl. Cryst. 22, 396-397
;
_diffrn_reflns_theta_full 27.5
_diffrn_reflns_theta_max 27.5
_diffrn_reflns_theta_min 3.08
_diffrn_source 'Enraf Nonius FR590'
_exptl_absorpt_coefficient_mu 0.861
_exptl_absorpt_correction_T_max 0.702
_exptl_absorpt_correction_T_min 0.672
_exptl_absorpt_correction_type multi-scan
_exptl_absorpt_process_details
;
 R.H. Blessing, Acta Cryst. (1995), A51, 33-38
;
_exptl_crystal_colour 'pale yellow'
_exptl_crystal_density_diffrn 1.443
_exptl_crystal_density_method 'not measured'
_exptl_crystal_description prism
_exptl_crystal_F_000 682
_exptl_crystal_size_max 0.5
_exptl_crystal_size_mid 0.3
_exptl_crystal_size_min 0.04
_refine_diff_density_max 0.459
_refine_diff_density_min -0.288
_refine_diff_density_rms 0.057
_refine_ls_extinction_method none
_refine_ls_goodness_of_fit_ref 0.85
_refine_ls_hydrogen_treatment mixed
_refine_ls_matrix_type full
_refine_ls_number_parameters 435
_refine_ls_number_reflns 6892
_refine_ls_number_restraints 0
_refine_ls_restrained_S_all 0.85
_refine_ls_R_factor_all 0.0812
_refine_ls_R_factor_gt 0.0361
_refine_ls_shift/su_max 0.05
_refine_ls_shift/su_mean 0.005
_refine_ls_structure_factor_coef Fsqd
_refine_ls_weighting_details 'calc w=1/[\s^2^(Fo^2^)+(0.0237P)^2^+1.6321P] where P=(Fo^2^+2Fc^2^)/3'
_refine_ls_weighting_scheme calc
_refine_ls_wR_factor_gt 0.0721
_refine_ls_wR_factor_ref 0.0874
_reflns_number_gt 4547
_reflns_number_total 6892
_reflns_threshold_expression >2\s(I)
_cod_data_source_file c3ce42615g2.cif
_cod_data_source_block 5
_cod_database_code 7215050

loop_
_space_group_symop_operation_xyz
'x, y, z'
'-x, -y, -z'

loop_
_atom_site_label
_atom_site_type_symbol
_atom_site_fract_x
_atom_site_fract_y
_atom_site_fract_z
_atom_site_U_iso_or_equiv
_atom_site_adp_type
_atom_site_occupancy
_atom_site_symmetry_multiplicity
_atom_site_calc_flag
_atom_site_refinement_flags
Zn1 Zn 0.07093(3) 0.26435(3) 0.637667(19) 0.03113(9) Uani 1 1 d .
O1 O 0.1630(3) 0.1006(2) 0.57971(14) 0.0869(9) Uani 1 1 d .
O2 O 0.1630(2) 0.27206(18) 0.49538(17) 0.0676(7) Uani 1 1 d .
O3 O 0.1007(2) 0.40712(15) 0.66777(12) 0.0412(4) Uani 1 1 d .
O4 O 0.3322(2) 0.31332(15) 0.71263(14) 0.0499(5) Uani 1 1 d .
O5 O -0.4174(6) -0.0435(5) 0.9890(4) 0.0735(13) Uani 0.5 1 d P
N1 N -0.1462(2) 0.34462(17) 0.59600(13) 0.0308(4) Uani 1 1 d .
N2 N 0.0494(2) 0.15942(17) 0.76879(13) 0.0325(4) Uani 1 1 d .
N3 N 0.5214(4) -0.0575(3) 0.2100(2) 0.0639(8) Uani 1 1 d .
N4 N 0.3120(4) 0.8574(2) 0.6950(2) 0.0526(7) Uani 1 1 d .
N5 N -0.3683(3) 0.1759(2) 0.9648(2) 0.0634(7) Uani 1 1 d .
N6 N -0.1394(3) 0.6973(2) 0.93985(16) 0.0502(6) Uani 1 1 d .
C1 C 0.1958(3) 0.1613(3) 0.5044(2) 0.0443(7) Uani 1 1 d .
C2 C 0.2765(3) 0.1042(2) 0.42617(17) 0.0328(5) Uani 1 1 d .
C3 C 0.3646(4) -0.0139(2) 0.44277(19) 0.0592(9) Uani 1 1 d .
H3 H 0.3688 -0.059 0.5039 0.071 Uiso 1 1 calc R
C4 C 0.4460(4) -0.0665(2) 0.37172(19) 0.0523(8) Uani 1 1 d .
H4 H 0.5075 -0.1449 0.3859 0.063 Uiso 1 1 calc R
C5 C 0.4377(3) -0.0042(2) 0.27961(17) 0.0388(6) Uani 1 1 d .
C6 C 0.3481(3) 0.1139(3) 0.26185(19) 0.0543(8) Uani 1 1 d .
H6 H 0.339 0.1575 0.2002 0.065 Uiso 1 1 calc R
C7 C 0.2723(3) 0.1674(2) 0.33460(19) 0.0458(7) Uani 1 1 d .
H7 H 0.2173 0.2479 0.3214 0.055 Uiso 1 1 calc R
C8 C 0.2289(3) 0.4058(2) 0.69168(15) 0.0326(5) Uani 1 1 d .
C9 C 0.2478(2) 0.5247(2) 0.69352(14) 0.0274(5) Uani 1 1 d .
C10 C 0.1396(3) 0.6316(2) 0.66178(16) 0.0349(5) Uani 1 1 d .
H10 H 0.051 0.6291 0.6403 0.042 Uiso 1 1 calc R
C11 C 0.1605(3) 0.7411(2) 0.66139(17) 0.0379(6) Uani 1 1 d .
H11 H 0.0856 0.8111 0.6402 0.045 Uiso 1 1 calc R
C12 C 0.2919(3) 0.7486(2) 0.69223(16) 0.0353(6) Uani 1 1 d .
C13 C 0.4022(3) 0.6413(2) 0.72386(17) 0.0367(6) Uani 1 1 d .
H13 H 0.4913 0.6435 0.7448 0.044 Uiso 1 1 calc R
C14 C 0.3790(3) 0.5323(2) 0.72409(15) 0.0318(5) Uani 1 1 d .
H14 H 0.4535 0.4619 0.7453 0.038 Uiso 1 1 calc R
C15 C -0.2379(3) 0.2870(2) 0.5782(2) 0.0456(7) Uani 1 1 d .
H15 H -0.2072 0.2035 0.5918 0.055 Uiso 1 1 calc R
C16 C -0.3758(3) 0.3441(2) 0.5409(2) 0.0443(7) Uani 1 1 d .
H16 H -0.4355 0.2993 0.5295 0.053 Uiso 1 1 calc R
C17 C -0.4257(2) 0.4677(2) 0.52034(15) 0.0277(5) Uani 1 1 d .
C18 C -0.3301(3) 0.5274(2) 0.53816(17) 0.0369(6) Uani 1 1 d .
H18 H -0.3584 0.6108 0.5252 0.044 Uiso 1 1 calc R
C19 C -0.1936(3) 0.4645(2) 0.57492(18) 0.0387(6) Uani 1 1 d .
H19 H -0.131 0.5073 0.5857 0.046 Uiso 1 1 calc R
C20 C -0.0015(3) 0.0642(2) 0.78397(17) 0.0437(6) Uani 1 1 d .
H20 H -0.0238 0.0399 0.732 0.052 Uiso 1 1 calc R
C21 C -0.0230(3) -0.0008(2) 0.87248(17) 0.0444(7) Uani 1 1 d .
H21 H -0.0598 -0.0665 0.8793 0.053 Uiso 1 1 calc R
C22 C 0.0106(3) 0.03275(19) 0.95144(15) 0.0296(5) Uani 1 1 d .
C23 C 0.0652(3) 0.1309(2) 0.93540(16) 0.0365(6) Uani 1 1 d .
H23 H 0.0902 0.1566 0.9858 0.044 Uiso 1 1 calc R
C24 C 0.0827(3) 0.1907(2) 0.84424(16) 0.0369(6) Uani 1 1 d .
H24 H 0.1198 0.2565 0.8351 0.044 Uiso 1 1 calc R
C25 C -0.2263(3) 0.4891(2) 0.94684(17) 0.0369(6) Uani 1 1 d .
C26 C -0.1232(3) 0.5224(2) 0.87950(18) 0.0415(6) Uani 1 1 d .
H26 H -0.0816 0.4763 0.8344 0.05 Uiso 1 1 calc R
C27 C -0.0827(3) 0.6240(3) 0.87981(19) 0.0485(7) Uani 1 1 d .
H27 H -0.011 0.6427 0.8352 0.058 Uiso 1 1 calc R
C28 C -0.2398(3) 0.6659(3) 1.0034(2) 0.0516(7) Uani 1 1 d .
H28 H -0.2824 0.7157 1.0459 0.062 Uiso 1 1 calc R
C29 C -0.2852(3) 0.5642(3) 1.01043(19) 0.0474(7) Uani 1 1 d .
H29 H -0.3544 0.5462 1.0573 0.057 Uiso 1 1 calc R
C30 C -0.2718(3) 0.3799(2) 0.95245(18) 0.0391(6) Uani 1 1 d .
C31 C -0.2975(3) 0.3438(2) 0.8726(2) 0.0432(6) Uani 1 1 d .
H31 H -0.2817 0.3872 0.813 0.052 Uiso 1 1 calc R
C32 C -0.3461(3) 0.2441(3) 0.8820(2) 0.0539(7) Uani 1 1 d .
H32 H -0.3647 0.223 0.8276 0.065 Uiso 1 1 calc R
C33 C -0.3396(3) 0.2084(3) 1.0411(3) 0.0632(9) Uani 1 1 d .
H33 H -0.3518 0.1609 1.0996 0.076 Uiso 1 1 calc R
C34 C -0.2926(3) 0.3084(3) 1.0387(2) 0.0518(7) Uani 1 1 d .
H34 H -0.2753 0.3274 1.0943 0.062 Uiso 1 1 calc R
H1N H 0.261(4) 0.916(3) 0.663(3) 0.083(14) Uiso 1 1 d .
H3N H 0.577(4) -0.132(3) 0.225(2) 0.077(12) Uiso 1 1 d .
H1W H -0.538(6) -0.046(4) 1.012(3) 0.112(15) Uiso 1 1 d .
H4N H 0.500(4) -0.019(3) 0.153(3) 0.088(13) Uiso 1 1 d .
H2N H 0.401(4) 0.855(3) 0.701(2) 0.056(10) Uiso 1 1 d .

loop_
_atom_site_aniso_label
_atom_site_aniso_U_11
_atom_site_aniso_U_22
_atom_site_aniso_U_33
_atom_site_aniso_U_23
_atom_site_aniso_U_13
_atom_site_aniso_U_12
Zn1 0.03063(15) 0.03523(16) 0.02772(14) -0.00608(11) 0.00071(11) -0.01048(12)
O1 0.115(2) 0.0634(14) 0.0348(11) -0.0035(11) 0.0137(12) 0.0344(14)
O2 0.0505(12) 0.0556(13) 0.1143(19) -0.0568(13) 0.0304(12) -0.0234(10)
O3 0.0455(11) 0.0469(10) 0.0392(9) -0.0073(8) -0.0046(8) -0.0249(9)
O4 0.0413(11) 0.0334(10) 0.0731(13) -0.0119(9) 0.0065(10) -0.0099(9)
O5 0.076(3) 0.051(3) 0.095(4) -0.001(3) -0.005(3) -0.029(2)
N1 0.0296(11) 0.0330(11) 0.0304(10) -0.0067(8) 0.0030(8) -0.0110(9)
N2 0.0359(11) 0.0317(11) 0.0283(10) -0.0079(8) -0.0004(9) -0.0060(9)
N3 0.076(2) 0.068(2) 0.0421(16) -0.0242(15) 0.0106(15) -0.0083(17)
N4 0.0617(19) 0.0372(15) 0.0625(17) -0.0075(13) -0.0044(15) -0.0205(14)
N5 0.0470(15) 0.0549(16) 0.088(2) -0.0136(16) 0.0015(15) -0.0166(13)
N6 0.0526(15) 0.0551(15) 0.0478(13) -0.0169(12) -0.0070(12) -0.0162(12)
C1 0.0298(13) 0.0532(17) 0.0488(16) -0.0272(14) -0.0091(12) 0.0042(12)
C2 0.0343(13) 0.0281(12) 0.0365(13) -0.0105(10) -0.0027(11) -0.0063(10)
C3 0.086(2) 0.0340(15) 0.0354(15) 0.0008(12) 0.0149(15) 0.0038(15)
C4 0.077(2) 0.0228(13) 0.0465(16) -0.0055(12) 0.0162(15) -0.0053(13)
C5 0.0430(15) 0.0441(15) 0.0352(13) -0.0152(12) 0.0032(11) -0.0177(12)
C6 0.0514(17) 0.0601(18) 0.0315(14) 0.0066(13) 0.0002(13) 0.0016(15)
C7 0.0390(15) 0.0349(14) 0.0494(16) 0.0012(12) 0.0005(12) 0.0030(12)
C8 0.0368(14) 0.0406(14) 0.0236(11) -0.0091(10) 0.0085(10) -0.0174(12)
C9 0.0298(12) 0.0328(12) 0.0207(10) -0.0072(9) 0.0048(9) -0.0111(10)
C10 0.0290(12) 0.0435(14) 0.0320(12) -0.0082(11) 0.0006(10) -0.0100(11)
C11 0.0353(14) 0.0300(13) 0.0413(14) -0.0040(11) 0.0010(11) -0.0017(11)
C12 0.0435(15) 0.0328(13) 0.0313(12) -0.0076(10) 0.0052(11) -0.0148(11)
C13 0.0343(14) 0.0427(14) 0.0374(13) -0.0092(11) -0.0028(11) -0.0160(12)
C14 0.0320(13) 0.0332(12) 0.0280(11) -0.0037(10) -0.0004(10) -0.0082(10)
C15 0.0381(15) 0.0277(13) 0.0705(19) -0.0055(13) -0.0098(14) -0.0096(11)
C16 0.0337(14) 0.0304(13) 0.0730(19) -0.0085(13) -0.0094(13) -0.0142(11)
C17 0.0263(12) 0.0329(12) 0.0243(11) -0.0080(10) 0.0082(9) -0.0103(10)
C18 0.0387(14) 0.0291(12) 0.0444(14) -0.0072(11) -0.0044(12) -0.0111(11)
C19 0.0381(14) 0.0374(14) 0.0457(15) -0.0074(12) -0.0051(12) -0.0180(12)
C20 0.0676(19) 0.0392(14) 0.0296(13) -0.0099(11) -0.0057(13) -0.0198(14)
C21 0.0701(19) 0.0332(14) 0.0359(14) -0.0074(11) -0.0031(13) -0.0231(13)
C22 0.0309(12) 0.0267(12) 0.0292(12) -0.0070(10) -0.0038(10) -0.0036(10)
C23 0.0427(14) 0.0432(14) 0.0287(12) -0.0096(11) -0.0027(11) -0.0178(12)
C24 0.0406(14) 0.0417(14) 0.0338(13) -0.0095(11) 0.0003(11) -0.0191(12)
C25 0.0281(13) 0.0467(15) 0.0335(13) -0.0125(11) -0.0045(10) -0.0029(11)
C26 0.0423(15) 0.0460(15) 0.0352(13) -0.0124(12) 0.0018(12) -0.0091(12)
C27 0.0488(17) 0.0573(18) 0.0401(15) -0.0096(13) -0.0008(13) -0.0165(14)
C28 0.0457(17) 0.0607(19) 0.0540(17) -0.0329(15) -0.0060(14) -0.0067(14)
C29 0.0348(15) 0.0661(19) 0.0415(15) -0.0228(14) 0.0046(12) -0.0080(13)
C30 0.0251(12) 0.0445(15) 0.0448(15) -0.0110(12) -0.0016(11) -0.0041(11)
C31 0.0305(13) 0.0469(16) 0.0508(16) -0.0122(13) -0.0067(12) -0.0059(12)
C32 0.0402(16) 0.0530(18) 0.071(2) -0.0193(16) -0.0094(15) -0.0097(14)
C33 0.0473(18) 0.059(2) 0.069(2) 0.0039(17) 0.0104(16) -0.0105(16)
C34 0.0442(17) 0.0594(19) 0.0466(16) -0.0084(14) 0.0024(13) -0.0104(14)

loop_
_atom_type_symbol
_atom_type_description
_atom_type_scat_dispersion_real
_atom_type_scat_dispersion_imag
_atom_type_scat_source
C C 0.0033 0.0016 'International Tables Vol C Tables 4.2.6.8 and 6.1.1.4'
H H 0 0 'International Tables Vol C Tables 4.2.6.8 and 6.1.1.4'
N N 0.0061 0.0033 'International Tables Vol C Tables 4.2.6.8 and 6.1.1.4'
O O 0.0106 0.006 'International Tables Vol C Tables 4.2.6.8 and 6.1.1.4'
Zn Zn 0.2839 1.4301 'International Tables Vol C Tables 4.2.6.8 and 6.1.1.4'

loop_
_exptl_crystal_face_index_h
_exptl_crystal_face_index_k
_exptl_crystal_face_index_l
_exptl_crystal_face_perp_dist
16 15 3 0.125
-1 2 -3 0.259
-4 -2 -1 0.211
-1 -6 4 0.263
-4 -3 -1 0.214
7 -8 15 0.296
-1 1 2 0.206
1 -1 -2 0.258
-1 -3 15 0.217
-6 9 5 0.225
4 -6 -3 0.267
1 0 -6 0.269
-6 -3 -2 0.147
-1 -2 -4 0.212
2 3 6 0.192

loop_
_geom_angle_atom_site_label_1
_geom_angle_atom_site_label_2
_geom_angle_atom_site_label_3
_geom_angle
_geom_angle_site_symmetry_3
O3 Zn1 N2 103.15(7) .
O3 Zn1 N1 95.93(8) .
N2 Zn1 N1 104.13(8) .
O3 Zn1 O2 101.63(7) .
N2 Zn1 O2 147.44(8) .
N1 Zn1 O2 93.92(8) .
O3 Zn1 O1 148.61(10) .
N2 Zn1 O1 89.43(8) .
N1 Zn1 O1 108.88(9) .
O2 Zn1 O1 58.85(8) .
O3 Zn1 C1 127.01(9) .
N2 Zn1 C1 118.46(9) .
N1 Zn1 C1 103.51(8) .
O2 Zn1 C1 29.45(8) .
O1 Zn1 C1 29.41(9) .
C1 O1 Zn1 90.02(18) .
C1 O2 Zn1 91.97(19) .
C8 O3 Zn1 120.55(16) .
C15 N1 C19 116.6(2) .
C15 N1 Zn1 125.09(16) .
C19 N1 Zn1 117.87(16) .
C24 N2 C20 116.8(2) .
C24 N2 Zn1 118.70(16) .
C20 N2 Zn1 124.46(16) .
C32 N5 C33 116.5(3) .
C28 N6 C27 115.7(3) .
O1 C1 O2 119.1(3) .
O1 C1 C2 121.3(2) .
O2 C1 C2 119.5(3) .
O1 C1 Zn1 60.58(15) .
O2 C1 Zn1 58.58(15) .
C2 C1 Zn1 176.5(2) .
C7 C2 C3 117.1(2) .
C7 C2 C1 121.6(2) .
C3 C2 C1 121.2(2) .
C4 C3 C2 122.0(2) .
C3 C4 C5 120.7(2) .
N3 C5 C4 119.8(3) .
N3 C5 C6 122.3(3) .
C4 C5 C6 117.8(2) .
C7 C6 C5 120.8(2) .
C2 C7 C6 121.4(2) .
O4 C8 O3 123.6(2) .
O4 C8 C9 120.5(2) .
O3 C8 C9 115.9(2) .
C10 C9 C14 117.5(2) .
C10 C9 C8 122.2(2) .
C14 C9 C8 120.3(2) .
C11 C10 C9 121.5(2) .
C10 C11 C12 121.0(2) .
N4 C12 C11 121.5(3) .
N4 C12 C13 120.5(3) .
C11 C12 C13 118.0(2) .
C14 C13 C12 120.3(2) .
C13 C14 C9 121.8(2) .
N1 C15 C16 123.5(2) .
C15 C16 C17 120.0(2) .
C16 C17 C18 116.5(2) .
C16 C17 C17 121.4(3) 2_466
C18 C17 C17 122.2(3) 2_466
C19 C18 C17 120.4(2) .
N1 C19 C18 123.0(2) .
N2 C20 C21 123.6(2) .
C20 C21 C22 119.5(2) .
C23 C22 C21 116.8(2) .
C23 C22 C22 121.0(3) 2_557
C21 C22 C22 122.2(3) 2_557
C24 C23 C22 119.7(2) .
N2 C24 C23 123.6(2) .
C26 C25 C29 116.5(3) .
C26 C25 C30 122.7(2) .
C29 C25 C30 120.8(2) .
C27 C26 C25 119.7(2) .
N6 C27 C26 124.3(3) .
N6 C28 C29 124.3(3) .
C28 C29 C25 119.4(3) .
C34 C30 C31 116.7(3) .
C34 C30 C25 121.0(2) .
C31 C30 C25 122.3(2) .
C32 C31 C30 119.9(3) .
N5 C32 C31 123.7(3) .
N5 C33 C34 124.0(3) .
C30 C34 C33 119.2(3) .

loop_
_geom_bond_atom_site_label_1
_geom_bond_atom_site_label_2
_geom_bond_distance
_geom_bond_site_symmetry_2
Zn1 O3 1.9516(17) .
Zn1 N2 2.0660(19) .
Zn1 N1 2.067(2) .
Zn1 O2 2.156(2) .
Zn1 O1 2.199(2) .
Zn1 C1 2.524(3) .
O1 C1 1.239(4) .
O2 C1 1.242(3) .
O3 C8 1.284(3) .
O4 C8 1.233(3) .
O5 O5 1.634(11) 2_457
N1 C15 1.328(3) .
N1 C19 1.337(3) .
N2 C24 1.328(3) .
N2 C20 1.328(3) .
N3 C5 1.368(3) .
N4 C12 1.376(3) .
N5 C32 1.332(4) .
N5 C33 1.329(4) .
N6 C28 1.330(4) .
N6 C27 1.332(3) .
C1 C2 1.480(3) .
C2 C7 1.377(3) .
C2 C3 1.384(3) .
C3 C4 1.373(4) .
C4 C5 1.379(4) .
C5 C6 1.389(4) .
C6 C7 1.381(4) .
C8 C9 1.487(3) .
C9 C10 1.389(3) .
C9 C14 1.387(3) .
C10 C11 1.376(3) .
C11 C12 1.390(4) .
C12 C13 1.401(3) .
C13 C14 1.380(3) .
C15 C16 1.374(4) .
C16 C17 1.378(3) .
C17 C18 1.377(3) .
C17 C17 1.489(4) 2_466
C18 C19 1.371(3) .
C20 C21 1.379(3) .
C21 C22 1.391(3) .
C22 C23 1.380(3) .
C22 C22 1.482(4) 2_557
C23 C24 1.380(3) .
C25 C26 1.388(4) .
C25 C29 1.389(3) .
C25 C30 1.472(4) .
C26 C27 1.376(4) .
C28 C29 1.382(4) .
C30 C34 1.385(4) .
C30 C31 1.390(4) .
C31 C32 1.372(4) .
C33 C34 1.383(4) .
